data_1552014
loop_
_publ_author_name
'Agnes Dewaele'
'Nicholas Worth'
'Chris J. Pickard'
'Richard J. Needs'
'Sakura Pascarelli'
'Olivier Mathon'
'Mohamed Mezouar'
'Tetsuo Irifune'

_publ_section_title
;
 Synthesis and stability of xenon oxides Xe2O5 and Xe3O2 under pressure
;
_journal_name_full 'Nature Chemistry'
_journal_page_first 784
_journal_page_last 790
_journal_paper_doi 10.1038/nchem.2528
_journal_volume 8
_journal_year 2016
_chemical_formula_sum 'O5 Xe2'
_chemical_formula_weight 342.58
_space_group_IT_number 130
_space_group_name_Hall '-P 4a 2ac'
_space_group_name_H-M_alt 'P 4/n c c :2'
_symmetry_cell_setting tetragonal
_symmetry_Int_Tables_number 130
_symmetry_space_group_name_Hall '-P 4a 2ac'
_symmetry_space_group_name_H-M 'P 4/n c c :2'
_cell_angle_alpha 90.000
_cell_angle_beta 90.000
_cell_angle_gamma 90.000
_cell_formula_units_Z 4
_cell_length_a 4.9826
_cell_length_b 4.9826
_cell_length_c 9.9548
_cell_volume 247.141
_cod_data_source_file nchem.2528-s2.cif
_cod_data_source_block Xe2O5-P4ncc-83GPa
_cod_depositor_comments
;
The following automatic conversions were performed:

data item '_symmetry_cell_setting' value 'Tetragonal' was changed to
'tetragonal' in accordance with the built-in table derived from the
CIF Core dictionary named 'cif_core.dic' version 2.4.5 last updated
on 2014-11-21.

Automatic conversion script
Id: cif_fix_values 6909 2019-04-08 15:41:33Z antanas 
;
_cod_original_cell_volume 247.14
_cod_original_sg_symbol_H-M 'P 4/n c c'
_cod_database_code 1552014

loop_
_symmetry_equiv_pos_site_id
_symmetry_equiv_pos_as_xyz
1 x,y,z
2 1/2-y,x,z
3 1/2-x,1/2-y,z
4 y,1/2-x,z
5 1/2+x,-y,1/2-z
6 1/2+y,1/2+x,1/2-z
7 -x,1/2+y,1/2-z
8 -y,-x,1/2-z
9 -x,-y,-z
10 1/2+y,-x,-z
11 1/2+x,1/2+y,-z
12 -y,1/2+x,-z
13 1/2-x,y,1/2+z
14 1/2-y,1/2-x,1/2+z
15 x,1/2-y,1/2+z
16 y,x,1/2+z

loop_
_atom_site_label
_atom_site_type_symbol
_atom_site_fract_x
_atom_site_fract_y
_atom_site_fract_z
_atom_site_U_iso_or_equiv
_atom_site_adp_type
_atom_site_occupancy
Xe1 Xe 0.25000 0.25000 0.45000 0.00000 Uiso 1.00
Xe2 Xe 0.25000 -0.25000 0.25000 0.00000 Uiso 1.00
O3 O -0.08385 0.06138 0.40349 0.00000 Uiso 1.00
O4 O 0.25000 0.25000 0.26609 0.00000 Uiso 1.00

loop_
_geom_angle_atom_site_label_1
_geom_angle_atom_site_label_2
_geom_angle_atom_site_label_3
_geom_angle
_geom_angle_site_symmetry_1
_geom_angle_site_symmetry_2
_geom_angle_site_symmetry_3
Xe2 Xe1 O3 58.63 . . .
Xe2 Xe1 O4 51.37 . . .
Xe2 Xe1 Xe2 102.74 . . 1_565
Xe2 Xe1 Xe2 67.06 . . 2_455
Xe2 Xe1 Xe2 67.06 . . 2_555
Xe2 Xe1 O3 36.10 . . 2_555
Xe2 Xe1 O3 103.09 . . 3_555
Xe2 Xe1 O3 120.93 . . 4_555
Xe2 Xe1 O3 82.42 . . 9_556
Xe2 Xe1 O3 96.63 . . 10_556
O3 Xe1 O4 76.38 . . .
Xe2 Xe1 O3 103.09 1_565 . .
Xe2 Xe1 O3 36.10 2_455 . .
Xe2 Xe1 O3 120.93 2_555 . .
O3 Xe1 O3 86.82 . . 2_555
O3 Xe1 O3 152.76 . . 3_555
O3 Xe1 O3 86.82 . . 4_555
O3 Xe1 O3 61.25 . . 9_556
O3 Xe1 O3 123.49 . . 10_556
Xe2 Xe1 O4 51.37 1_565 . .
Xe2 Xe1 O4 51.37 2_455 . .
Xe2 Xe1 O4 51.37 2_555 . .
O3 Xe1 O4 76.38 2_555 . .
O3 Xe1 O4 76.38 3_555 . .
O3 Xe1 O4 76.38 4_555 . .
O3 Xe1 O4 129.67 9_556 . .
O3 Xe1 O4 129.67 10_556 . .
Xe2 Xe1 Xe2 67.06 1_565 . 2_455
Xe2 Xe1 Xe2 67.06 1_565 . 2_555
Xe2 Xe1 O3 120.93 1_565 . 2_555
Xe2 Xe1 O3 58.63 1_565 . 3_555
Xe2 Xe1 O3 36.10 1_565 . 4_555
Xe2 Xe1 O3 158.29 1_565 . 9_556
Xe2 Xe1 O3 132.97 1_565 . 10_556
Xe2 Xe1 Xe2 102.74 2_455 . 2_555
Xe2 Xe1 O3 103.09 2_455 . 2_555
Xe2 Xe1 O3 120.93 2_455 . 3_555
Xe2 Xe1 O3 58.63 2_455 . 4_555
Xe2 Xe1 O3 96.63 2_455 . 9_556
Xe2 Xe1 O3 158.29 2_455 . 10_556
Xe2 Xe1 O3 58.63 2_555 . 2_555
Xe2 Xe1 O3 36.10 2_555 . 3_555
Xe2 Xe1 O3 103.09 2_555 . 4_555
Xe2 Xe1 O3 132.97 2_555 . 9_556
Xe2 Xe1 O3 82.42 2_555 . 10_556
O3 Xe1 O3 86.82 2_555 . 3_555
O3 Xe1 O3 152.76 2_555 . 4_555
O3 Xe1 O3 75.46 2_555 . 9_556
O3 Xe1 O3 61.25 2_555 . 10_556
O3 Xe1 O3 86.82 3_555 . 4_555
O3 Xe1 O3 141.41 3_555 . 9_556
O3 Xe1 O3 75.46 3_555 . 10_556
O3 Xe1 O3 123.49 4_555 . 9_556
O3 Xe1 O3 141.41 4_555 . 10_556
O3 Xe1 O3 65.95 9_556 . 10_556
Xe1 Xe2 Xe1 102.74 . . 1_545
Xe1 Xe2 O3 35.89 . . 2_555
Xe1 Xe2 O3 81.05 . . 4_545
Xe1 Xe2 Xe1 112.94 . . 5_455
Xe1 Xe2 Xe1 112.94 . . 5_555
Xe1 Xe2 O3 96.39 . . 5_555
Xe1 Xe2 O3 148.70 . . 7_545
Xe1 Xe2 O3 81.05 1_545 . 2_555
Xe1 Xe2 O3 35.89 1_545 . 4_545
Xe1 Xe2 Xe1 112.94 1_545 . 5_455
Xe1 Xe2 Xe1 112.94 1_545 . 5_555
Xe1 Xe2 O3 148.70 1_545 . 5_555
Xe1 Xe2 O3 96.39 1_545 . 7_545
O3 Xe2 O3 78.68 2_555 . 4_545
Xe1 Xe2 O3 148.70 5_455 . 2_555
Xe1 Xe2 O3 96.39 5_555 . 2_555
O3 Xe2 O3 101.51 2_555 . 5_555
O3 Xe2 O3 175.41 2_555 . 7_545
Xe1 Xe2 O3 96.39 5_455 . 4_545
Xe1 Xe2 O3 148.70 5_555 . 4_545
O3 Xe2 O3 175.41 4_545 . 5_555
O3 Xe2 O3 101.51 4_545 . 7_545
Xe1 Xe2 Xe1 102.74 5_455 . 5_555
Xe1 Xe2 O3 81.05 5_455 . 5_555
Xe1 Xe2 O3 35.89 5_455 . 7_545
Xe1 Xe2 O3 35.89 5_555 . 5_555
Xe1 Xe2 O3 81.05 5_555 . 7_545
O3 Xe2 O3 78.68 5_555 . 7_545
Xe1 O3 Xe2 108.02 . . 2_455
Xe1 O3 Xe1 118.75 . . 9_556
Xe1 O3 Xe2 131.68 9_556 . 2_455

loop_
_geom_bond_atom_site_label_1
_geom_bond_atom_site_label_2
_geom_bond_distance
_geom_bond_site_symmetry_1
_geom_bond_site_symmetry_2
Xe1 Xe2 3.1891 . .
Xe1 O3 1.9659 . .
Xe1 O4 1.8308 . .
Xe1 Xe2 3.1891 . 1_565
Xe1 Xe2 3.1891 . 2_455
Xe1 Xe2 3.1891 . 2_555
Xe1 O3 1.9659 . 2_555
Xe1 O3 1.9659 . 3_555
Xe1 O3 1.9659 . 4_555
Xe1 O3 2.2846 . 9_556
Xe1 O3 2.2846 . 10_556
Xe2 O3 1.9757 . 2_555
Xe2 O3 1.9757 . 4_545
Xe2 O3 1.9757 . 5_555
Xe2 O3 1.9757 . 7_545
